data_7225035
loop_
_publ_author_name
'Zhang, Li-Hua'
'Feng, Bao-Min'
'Chen, Gang'
'Li, Sheng-Ge'
'Sun, Yi'
'Wu, Hong-Hua'
'Bai, Jiao'
'Hua, Hui-Ming'
'Wang, Hai-Feng'
'Pei, Yue-Hu'

_publ_section_title
;
 Sporulaminals A and B: a pair of unusual epimeric spiroaminal derivatives
 from a marine-derived fungus Paraconiothyrium sporulosum YK-03
;
_journal_issue 48
_journal_name_full 'RSC Adv.'
_journal_page_first 42361
_journal_paper_doi 10.1039/C6RA01401A
_journal_volume 6
_journal_year 2016
_chemical_absolute_configuration ad
_chemical_compound_source 'Paraconiothyrium sporulosum YK-03'
_chemical_formula_moiety 'C15 H21 N O2'
_chemical_formula_sum 'C15 H21 N O2'
_chemical_formula_weight 247.33
_chemical_name_systematic ' Sporulosines A (1) and B (2)'
_chemical_properties_physical 'Moisture-sensitive, Heat-sensitive'
_space_group_crystal_system monoclinic
_space_group_IT_number 4
_space_group_name_Hall 'P 2yb'
_space_group_name_H-M_alt 'P 1 21 1'
_symmetry_space_group_name_Hall 'P 2yb'
_symmetry_space_group_name_H-M 'P 1 21 1'
_atom_sites_solution_hydrogens geom
_atom_sites_solution_primary direct
_atom_sites_solution_secondary difmap
_audit_creation_date 2015-01-09
_audit_creation_method
;
  Olex2 1.1
  (compiled 2011.02.15 svn.r1672, GUI svn.r3494)
;
_audit_update_record
;
2015-12-25 deposited with the CCDC.
2016-04-21 downloaded from the CCDC.
;
_cell_angle_alpha 90.00
_cell_angle_beta 94.4756(18)
_cell_angle_gamma 90.00
_cell_formula_units_Z 8
_cell_length_a 12.3508(3)
_cell_length_b 12.2285(3)
_cell_length_c 17.9527(3)
_cell_measurement_reflns_used 8052
_cell_measurement_temperature 102.5
_cell_measurement_theta_max 70.8530
_cell_measurement_theta_min 3.6095
_cell_volume 2703.16(10)
_computing_cell_refinement
;
CrysAlisPro, Agilent Technologies,
Version 1.171.35.11 (release 16-05-2011 CrysAlis171 .NET)
(compiled May 16 2011,17:55:39)
;
_computing_data_collection
;
CrysAlisPro, Agilent Technologies,
Version 1.171.35.11 (release 16-05-2011 CrysAlis171 .NET)
(compiled May 16 2011,17:55:39)
;
_computing_data_reduction
;
CrysAlisPro, Agilent Technologies,
Version 1.171.35.11 (release 16-05-2011 CrysAlis171 .NET)
(compiled May 16 2011,17:55:39)
;
_computing_molecular_graphics
;
O. V. Dolomanov, L. J. Bourhis, R. J. Gildea, J. A. K. Howard and H. Puschmann,
OLEX2: a complete structure solution, refinement and analysis program.
J. Appl. Cryst. (2009). 42, 339-341.
;
_computing_publication_material
;
O. V. Dolomanov, L. J. Bourhis, R. J. Gildea, J. A. K. Howard and H. Puschmann,
OLEX2: a complete structure solution, refinement and analysis program.
J. Appl. Cryst. (2009). 42, 339-341.
;
_computing_structure_refinement 'SHELXL-97 (Sheldrick, 1997)'
_computing_structure_solution 'A short history of SHELX (Sheldrick, 2007)/Bruker'
_diffrn_ambient_temperature 102.5
_diffrn_detector_area_resol_mean 16.0971
_diffrn_measured_fraction_theta_full 0.991
_diffrn_measured_fraction_theta_max 0.991
_diffrn_measurement_details
;
  1 omega  -51.00  -24.00   1.0000    1.5000
omega____ theta____ kappa____ phi______ frames
    -       -3.5000  116.0000 -121.0000 27

  2 omega   33.00   60.00   1.0000    1.5000
omega____ theta____ kappa____ phi______ frames
    -       -3.5000   45.0000  -60.0000 27

  3 omega  -31.00   64.00   1.0000    1.5000
omega____ theta____ kappa____ phi______ frames
    -       36.8122  -77.0000   30.0000 95

  4 omega   35.00   97.00   1.0000    1.5000
omega____ theta____ kappa____ phi______ frames
    -       36.8122   37.0000  -30.0000 62

  5 omega   75.00  110.00   1.0000    1.5000
omega____ theta____ kappa____ phi______ frames
    -       36.8122 -163.0000    0.0000 35

  6 omega   22.00   93.00   1.0000    1.5000
omega____ theta____ kappa____ phi______ frames
    -       36.8122   37.0000  -90.0000 71

  7 omega  -28.00   64.00   1.0000    1.5000
omega____ theta____ kappa____ phi______ frames
    -       36.8122  -77.0000  -60.0000 92

  8 omega   54.00   91.00   1.0000    1.5000
omega____ theta____ kappa____ phi______ frames
    -       36.8122 -126.0000 -142.0000 37

  9 omega   74.00  104.00   1.0000    1.5000
omega____ theta____ kappa____ phi______ frames
    -       36.8122   77.0000   60.0000 30

 10 omega   16.00   62.00   1.0000    1.5000
omega____ theta____ kappa____ phi______ frames
    -       36.8122   77.0000   60.0000 46

 11 omega   28.00  104.00   1.0000    1.5000
omega____ theta____ kappa____ phi______ frames
    -       36.8122   77.0000  150.0000 76

 12 omega   53.00   96.00   1.0000    3.0000
omega____ theta____ kappa____ phi______ frames
    -      108.0000  -45.0000 -180.0000 43

 13 omega   41.00   98.00   1.0000    3.0000
omega____ theta____ kappa____ phi______ frames
    -      108.0000  -45.0000  -90.0000 57

 14 omega   46.00   73.00   1.0000    3.0000
omega____ theta____ kappa____ phi______ frames
    -      108.0000  -15.0000  150.0000 27

 15 omega   62.00  123.00   1.0000    3.0000
omega____ theta____ kappa____ phi______ frames
    -      108.0000  -77.0000   60.0000 61

 16 omega   85.00  178.00   1.0000    3.0000
omega____ theta____ kappa____ phi______ frames
    -      108.0000   15.0000 -180.0000 93

 17 omega  102.00  129.00   1.0000    3.0000
omega____ theta____ kappa____ phi______ frames
    -      108.0000  145.0000  102.0000 27

 18 omega  149.00  176.00   1.0000    3.0000
omega____ theta____ kappa____ phi______ frames
    -      108.0000   77.0000   60.0000 27

 19 omega   44.00   97.00   1.0000    3.0000
omega____ theta____ kappa____ phi______ frames
    -      108.0000  -45.0000  120.0000 53

 20 omega   94.00  120.00   1.0000    3.0000
omega____ theta____ kappa____ phi______ frames
    -      108.0000   77.0000   60.0000 26

 21 omega   98.00  174.00   1.0000    3.0000
omega____ theta____ kappa____ phi______ frames
    -      108.0000   45.0000 -150.0000 76

 22 omega  143.00  170.00   1.0000    3.0000
omega____ theta____ kappa____ phi______ frames
    -      108.0000  145.0000  102.0000 27

 23 omega   69.00  122.00   1.0000    3.0000
omega____ theta____ kappa____ phi______ frames
    -      108.0000 -126.0000 -142.0000 53

 24 omega   39.00  119.00   1.0000    3.0000
omega____ theta____ kappa____ phi______ frames
    -      108.0000 -126.0000   64.0000 80

 25 omega   87.00  144.00   1.0000    3.0000
omega____ theta____ kappa____ phi______ frames
    -      108.0000  -15.0000  150.0000 57

 26 omega   62.00   89.00   1.0000    3.0000
omega____ theta____ kappa____ phi______ frames
    -      108.0000  -45.0000    0.0000 27

 27 omega  123.00  177.00   1.0000    3.0000
omega____ theta____ kappa____ phi______ frames
    -      108.0000  111.0000 -180.0000 54

 28 omega   43.00  118.00   1.0000    3.0000
omega____ theta____ kappa____ phi______ frames
    -      108.0000  -77.0000 -150.0000 75

 29 omega   82.00  176.00   1.0000    3.0000
omega____ theta____ kappa____ phi______ frames
    -      108.0000   77.0000  -90.0000 94
;
_diffrn_measurement_device_type 'Xcalibur, Eos, Gemini'
_diffrn_measurement_method '\w scans'
_diffrn_orient_matrix_UB_11 0.0295166000
_diffrn_orient_matrix_UB_12 0.0297731000
_diffrn_orient_matrix_UB_13 0.0825209000
_diffrn_orient_matrix_UB_21 -0.0010241000
_diffrn_orient_matrix_UB_22 -0.1221700000
_diffrn_orient_matrix_UB_23 0.0208798000
_diffrn_orient_matrix_UB_31 0.1215253000
_diffrn_orient_matrix_UB_32 -0.0081978000
_diffrn_orient_matrix_UB_33 -0.0128681000
_diffrn_radiation_monochromator graphite
_diffrn_radiation_type 'Cu K\a'
_diffrn_radiation_wavelength 1.5418
_diffrn_reflns_av_R_equivalents 0.0264
_diffrn_reflns_av_unetI/netI 0.0341
_diffrn_reflns_limit_h_max 15
_diffrn_reflns_limit_h_min -11
_diffrn_reflns_limit_k_max 14
_diffrn_reflns_limit_k_min -14
_diffrn_reflns_limit_l_max 21
_diffrn_reflns_limit_l_min -21
_diffrn_reflns_number 19254
_diffrn_reflns_theta_full 70.95
_diffrn_reflns_theta_max 70.95
_diffrn_reflns_theta_min 4.20
_diffrn_source 'Enhance (Cu) X-ray Source'
_exptl_absorpt_coefficient_mu 0.634
_exptl_absorpt_correction_T_max 1.00000
_exptl_absorpt_correction_T_min 0.86939
_exptl_absorpt_correction_type multi-scan
_exptl_absorpt_process_details
;
CrysAlisPro, Agilent Technologies,
Version 1.171.35.11 (release 16-05-2011 CrysAlis171 .NET)
(compiled May 16 2011,17:55:39)
Empirical absorption correction using spherical harmonics,
 implemented in SCALE3 ABSPACK scaling algorithm.
;
_exptl_crystal_colour white
_exptl_crystal_density_diffrn 1.215
_exptl_crystal_density_method 'not measured'
_exptl_crystal_F_000 1072
_exptl_crystal_recrystallization_method 'Re-crystallisation from solvent: CH3OH-H2O (20:1)'
_exptl_crystal_size_max 0.55
_exptl_crystal_size_mid 0.50
_exptl_crystal_size_min 0.25
_refine_diff_density_max 0.311
_refine_diff_density_min -0.194
_refine_diff_density_rms 0.044
_refine_ls_abs_structure_details 'Flack H D (1983), Acta Cryst. A39, 876-881'
_refine_ls_abs_structure_Flack 0.01(15)
_refine_ls_extinction_method none
_refine_ls_goodness_of_fit_ref 1.030
_refine_ls_hydrogen_treatment mixed
_refine_ls_matrix_type full
_refine_ls_number_parameters 653
_refine_ls_number_reflns 10188
_refine_ls_number_restraints 1
_refine_ls_restrained_S_all 1.030
_refine_ls_R_factor_all 0.0485
_refine_ls_R_factor_gt 0.0444
_refine_ls_shift/su_max 0.016
_refine_ls_shift/su_mean 0.002
_refine_ls_structure_factor_coef Fsqd
_refine_ls_weighting_details 'calc w=1/[\s^2^(Fo^2^)+(0.0628P)^2^+0.6957P] where P=(Fo^2^+2Fc^2^)/3'
_refine_ls_weighting_scheme calc
_refine_ls_wR_factor_gt 0.1116
_refine_ls_wR_factor_ref 0.1153
_reflns_number_gt 9465
_reflns_number_total 10188
_reflns_threshold_expression >2sigma(I)
_cod_data_source_file c6ra01401a2.cif
_cod_data_source_block exp_2756
_cod_original_cell_volume 2703.15(11)
_cod_database_code 7225035
_reflns_odcompleteness_completeness 99.94
_reflns_odcompleteness_iscentric 1
_reflns_odcompleteness_theta 66.97

loop_
_space_group_symop_id
_space_group_symop_operation_xyz
1 'x, y, z'
2 '-x, y+1/2, -z'

loop_
_atom_site_label
_atom_site_type_symbol
_atom_site_fract_x
_atom_site_fract_y
_atom_site_fract_z
_atom_site_U_iso_or_equiv
_atom_site_adp_type
_atom_site_occupancy
_atom_site_symmetry_multiplicity
_atom_site_calc_flag
_atom_site_refinement_flags
O7 O -1.21190(11) -0.54239(12) -0.30830(8) 0.0271(3) Uani 1 1 d .
O8 O -1.38973(11) -0.60995(12) -0.11977(8) 0.0255(3) Uani 1 1 d .
N4 N -1.34201(14) -0.51172(15) -0.22664(10) 0.0247(4) Uani 1 1 d .
H4 H -1.3260 -0.4444 -0.2172 0.030 Uiso 1 1 calc R
C46 C -1.29009(16) -0.57211(17) -0.27469(11) 0.0225(4) Uani 1 1 d .
C51 C -1.50225(16) -0.45917(18) -0.09435(11) 0.0249(4) Uani 1 1 d .
C53 C -1.63030(18) -0.3449(2) -0.08399(14) 0.0345(5) Uani 1 1 d .
H53A H -1.6635 -0.2956 -0.0501 0.041 Uiso 1 1 calc R
H53B H -1.6681 -0.3432 -0.1334 0.041 Uiso 1 1 calc R
C47 C -1.34430(17) -0.68408(18) -0.28200(12) 0.0262(4) Uani 1 1 d .
H47 H -1.3594 -0.7027 -0.3349 0.031 Uiso 1 1 calc R
C54 C -1.50491(18) -0.33306(19) -0.08365(14) 0.0330(5) Uani 1 1 d .
H54 H -1.4783 -0.2892 -0.1241 0.040 Uiso 1 1 calc R
C59 C -1.40047(17) -0.5236(2) -0.06754(12) 0.0296(5) Uani 1 1 d .
H59A H -1.3371 -0.4765 -0.0656 0.036 Uiso 1 1 calc R
H59B H -1.4077 -0.5530 -0.0180 0.036 Uiso 1 1 calc R
C49 C -1.42799(16) -0.56918(17) -0.19152(12) 0.0239(4) Uani 1 1 d .
C52 C -1.60874(17) -0.4617(2) -0.05235(13) 0.0312(5) Uani 1 1 d .
H52 H -1.6621 -0.5170 -0.0700 0.037 Uiso 1 1 calc R
C50 C -1.52427(17) -0.49669(19) -0.17608(12) 0.0285(5) Uani 1 1 d .
H50A H -1.5917 -0.5375 -0.1825 0.034 Uiso 1 1 calc R
H50B H -1.5289 -0.4343 -0.2096 0.034 Uiso 1 1 calc R
C48 C -1.45156(17) -0.66500(18) -0.24555(12) 0.0270(4) Uani 1 1 d .
H48A H -1.5096 -0.6466 -0.2830 0.032 Uiso 1 1 calc R
H48B H -1.4722 -0.7297 -0.2188 0.032 Uiso 1 1 calc R
C58 C -1.27349(19) -0.7721(2) -0.24287(14) 0.0364(5) Uani 1 1 d .
H58A H -1.2668 -0.7583 -0.1901 0.055 Uiso 1 1 calc R
H58B H -1.2028 -0.7710 -0.2616 0.055 Uiso 1 1 calc R
H58C H -1.3063 -0.8424 -0.2522 0.055 Uiso 1 1 calc R
C57 C -1.5840(2) -0.4570(2) 0.03225(14) 0.0421(6) Uani 1 1 d .
H57A H -1.5410 -0.5202 0.0486 0.050 Uiso 1 1 calc R
H57B H -1.6514 -0.4594 0.0565 0.050 Uiso 1 1 calc R
C56 C -1.5220(2) -0.3526(3) 0.05521(15) 0.0502(7) Uani 1 1 d .
H56A H -1.5734 -0.2977 0.0692 0.060 Uiso 1 1 calc R
H56B H -1.4730 -0.3680 0.0988 0.060 Uiso 1 1 calc R
C55 C -1.4571(2) -0.3067(2) -0.00594(16) 0.0430(6) Uani 1 1 d .
C60 C -1.3668(2) -0.2495(3) 0.0061(2) 0.0612(9) Uani 1 1 d .
H60A H -1.3306 -0.2242 -0.0341 0.073 Uiso 1 1 calc R
H60B H -1.3393 -0.2345 0.0547 0.073 Uiso 1 1 calc R
O2 O -0.88719(11) -0.58276(11) -0.10399(8) 0.0244(3) Uani 1 1 d .
O6 O -1.16560(12) -0.20859(12) -0.41782(8) 0.0265(3) Uani 1 1 d .
O5 O -1.29088(12) -0.28651(12) -0.21276(8) 0.0279(3) Uani 1 1 d .
O1 O -0.75311(12) -0.47515(13) -0.30078(8) 0.0289(3) Uani 1 1 d .
C31 C -1.22604(16) -0.24910(17) -0.25484(11) 0.0229(4) Uani 1 1 d .
N3 N -1.17026(14) -0.30568(14) -0.30320(9) 0.0230(3) Uani 1 1 d .
H3 H -1.1726 -0.3758 -0.3069 0.028 Uiso 1 1 calc R
C1 C -0.82231(16) -0.51638(17) -0.26382(11) 0.0235(4) Uani 1 1 d .
N1 N -0.87408(13) -0.46758(14) -0.21031(9) 0.0224(3) Uani 1 1 d .
H1 H -0.8672 -0.3991 -0.2001 0.027 Uiso 1 1 calc R
C7 C -1.08964(16) -0.41435(17) -0.01136(11) 0.0229(4) Uani 1 1 d .
H7 H -1.1521 -0.4640 -0.0168 0.027 Uiso 1 1 calc R
C4 C -0.94354(16) -0.54057(16) -0.17050(11) 0.0226(4) Uani 1 1 d .
C39 C -0.95784(16) -0.36652(17) -0.50401(12) 0.0250(4) Uani 1 1 d .
H39 H -0.9025 -0.3090 -0.5033 0.030 Uiso 1 1 calc R
C12 C -1.04111(17) -0.39739(18) 0.06877(12) 0.0271(4) Uani 1 1 d .
H12A H -1.0279 -0.4680 0.0924 0.033 Uiso 1 1 calc R
H12B H -1.0927 -0.3581 0.0968 0.033 Uiso 1 1 calc R
C5 C -1.04257(16) -0.48434(17) -0.14251(12) 0.0235(4) Uani 1 1 d .
H5A H -1.1004 -0.5365 -0.1364 0.028 Uiso 1 1 calc R
H5B H -1.0694 -0.4275 -0.1768 0.028 Uiso 1 1 calc R
C9 C -0.98686(16) -0.30773(16) -0.06805(12) 0.0226(4) Uani 1 1 d .
H9 H -0.9707 -0.2759 -0.1160 0.027 Uiso 1 1 calc R
C38 C -0.92258(17) -0.47423(18) -0.46339(12) 0.0271(4) Uani 1 1 d .
H38A H -0.9032 -0.5326 -0.4964 0.032 Uiso 1 1 calc R
H38B H -0.8679 -0.4647 -0.4221 0.032 Uiso 1 1 calc R
C35 C -1.00440(16) -0.29313(17) -0.37398(12) 0.0253(4) Uani 1 1 d .
H35A H -0.9750 -0.3442 -0.3363 0.030 Uiso 1 1 calc R
H35B H -0.9488 -0.2401 -0.3837 0.030 Uiso 1 1 calc R
C3 C -0.96254(16) -0.63494(17) -0.22672(12) 0.0243(4) Uani 1 1 d .
H3A H -1.0287 -0.6232 -0.2585 0.029 Uiso 1 1 calc R
H3B H -0.9681 -0.7041 -0.2009 0.029 Uiso 1 1 calc R
C6 C -1.00042(15) -0.43521(16) -0.06661(11) 0.0216(4) Uani 1 1 d .
C33 C -1.09112(18) -0.13355(17) -0.30130(12) 0.0273(4) Uani 1 1 d .
H33A H -1.0843 -0.0694 -0.3323 0.033 Uiso 1 1 calc R
H33B H -1.0274 -0.1390 -0.2663 0.033 Uiso 1 1 calc R
C2 C -0.86268(16) -0.63409(17) -0.27303(12) 0.0242(4) Uani 1 1 d .
H2A H -0.8853 -0.6484 -0.3257 0.029 Uiso 1 1 calc R
C15 C -0.84291(17) -0.19217(18) -0.00394(13) 0.0298(5) Uani 1 1 d .
H15A H -0.8334 -0.1573 -0.0490 0.036 Uiso 1 1 calc R
H15B H -0.8009 -0.1719 0.0391 0.036 Uiso 1 1 calc R
C37 C -1.04026(17) -0.48101(17) -0.43979(12) 0.0255(4) Uani 1 1 d .
H37 H -1.0476 -0.5104 -0.3897 0.031 Uiso 1 1 calc R
C34 C -1.10525(16) -0.23664(17) -0.34895(11) 0.0236(4) Uani 1 1 d .
C8 C -1.10764(16) -0.30142(17) -0.04895(12) 0.0251(4) Uani 1 1 d .
H8A H -1.1227 -0.2430 -0.0147 0.030 Uiso 1 1 calc R
H8B H -1.1597 -0.3018 -0.0923 0.030 Uiso 1 1 calc R
C32 C -1.19491(17) -0.12855(17) -0.26023(12) 0.0250(4) Uani 1 1 d .
H32 H -1.2511 -0.0911 -0.2923 0.030 Uiso 1 1 calc R
C14 C -0.90070(16) -0.50721(17) -0.04410(12) 0.0241(4) Uani 1 1 d .
H14A H -0.8364 -0.4620 -0.0355 0.029 Uiso 1 1 calc R
H14B H -0.9117 -0.5467 0.0015 0.029 Uiso 1 1 calc R
C10 C -0.91605(16) -0.27051(16) -0.00101(12) 0.0235(4) Uani 1 1 d .
C36 C -1.04477(16) -0.35356(17) -0.44620(11) 0.0220(4) Uani 1 1 d .
C40 C -1.01223(18) -0.39395(18) -0.57976(12) 0.0278(5) Uani 1 1 d .
C44 C -1.15243(17) -0.29550(19) -0.46946(12) 0.0280(4) Uani 1 1 d .
H44A H -1.1511 -0.2666 -0.5197 0.034 Uiso 1 1 calc R
H44B H -1.2124 -0.3466 -0.4687 0.034 Uiso 1 1 calc R
C42 C -1.11158(19) -0.53576(19) -0.50268(13) 0.0337(5) Uani 1 1 d .
H42A H -1.1865 -0.5356 -0.4899 0.040 Uiso 1 1 calc R
H42B H -1.0891 -0.6113 -0.5074 0.040 Uiso 1 1 calc R
C43 C -1.1848(2) -0.07174(18) -0.18417(13) 0.0341(5) Uani 1 1 d .
H43A H -1.1275 -0.1052 -0.1529 0.051 Uiso 1 1 calc R
H43B H -1.2520 -0.0786 -0.1611 0.051 Uiso 1 1 calc R
H43C H -1.1686 0.0043 -0.1908 0.051 Uiso 1 1 calc R
C13 C -0.77330(18) -0.71463(19) -0.24558(14) 0.0335(5) Uani 1 1 d .
H13A H -0.7548 -0.7033 -0.1932 0.050 Uiso 1 1 calc R
H13B H -0.7103 -0.7029 -0.2726 0.050 Uiso 1 1 calc R
H13C H -0.7988 -0.7881 -0.2537 0.050 Uiso 1 1 calc R
C41 C -1.10433(18) -0.4772(2) -0.57834(12) 0.0322(5) Uani 1 1 d .
H41A H -1.0951 -0.5318 -0.6165 0.039 Uiso 1 1 calc R
H41B H -1.1726 -0.4400 -0.5913 0.039 Uiso 1 1 calc R
C11 C -0.93320(17) -0.33238(18) 0.07096(12) 0.0274(4) Uani 1 1 d .
H11A H -0.9316 -0.2805 0.1119 0.033 Uiso 1 1 calc R
H11B H -0.8732 -0.3828 0.0812 0.033 Uiso 1 1 calc R
C45 C -0.9822(2) -0.3494(2) -0.64180(14) 0.0398(6) Uani 1 1 d .
H45A H -0.9256 -0.2991 -0.6398 0.048 Uiso 1 1 calc R
H45B H -1.0177 -0.3683 -0.6876 0.048 Uiso 1 1 calc R
O3 O -0.83157(12) -0.22697(13) -0.20823(8) 0.0283(3) Uani 1 1 d .
O4 O -0.66972(14) -0.15450(15) -0.40172(9) 0.0384(4) Uani 1 1 d .
C16 C -0.75810(17) -0.19122(18) -0.24387(12) 0.0249(4) Uani 1 1 d .
N2 N -0.69848(14) -0.24912(15) -0.28926(10) 0.0284(4) Uani 1 1 d .
H2 H -0.7043 -0.3188 -0.2946 0.034 Uiso 1 1 calc R
C17 C -0.71879(19) -0.07271(19) -0.24260(13) 0.0328(5) Uani 1 1 d .
H17 H -0.7704 -0.0291 -0.2744 0.039 Uiso 1 1 calc R
C25 C -0.4794(2) -0.3480(2) -0.54470(14) 0.0364(5) Uani 1 1 d .
C20 C -0.51952(18) -0.2421(2) -0.34446(13) 0.0347(5) Uani 1 1 d .
H20A H -0.4986 -0.2939 -0.3050 0.042 Uiso 1 1 calc R
H20B H -0.4607 -0.1905 -0.3487 0.042 Uiso 1 1 calc R
C23 C -0.4232(2) -0.4230(2) -0.41916(16) 0.0421(6) Uani 1 1 d .
H23A H -0.3801 -0.4117 -0.3723 0.051 Uiso 1 1 calc R
H23B H -0.3948 -0.4828 -0.4474 0.051 Uiso 1 1 calc R
C19 C -0.62314(19) -0.18320(19) -0.32869(13) 0.0313(5) Uani 1 1 d .
C21 C -0.54712(17) -0.30136(19) -0.41890(13) 0.0299(5) Uani 1 1 d .
C29 C -0.64820(19) -0.2403(2) -0.45121(14) 0.0365(5) Uani 1 1 d .
H29A H -0.6359 -0.2109 -0.5000 0.044 Uiso 1 1 calc R
H29B H -0.7097 -0.2898 -0.4567 0.044 Uiso 1 1 calc R
C24 C -0.44654(18) -0.3173(2) -0.46515(13) 0.0326(5) Uani 1 1 d .
H24 H -0.3908 -0.2603 -0.4585 0.039 Uiso 1 1 calc R
C28 C -0.7103(2) -0.0236(2) -0.16489(14) 0.0377(5) Uani 1 1 d .
H28A H -0.6575 -0.0635 -0.1336 0.057 Uiso 1 1 calc R
H28B H -0.7796 -0.0276 -0.1443 0.057 Uiso 1 1 calc R
H28C H -0.6882 0.0515 -0.1675 0.057 Uiso 1 1 calc R
C27 C -0.6016(2) -0.4833(2) -0.48093(17) 0.0472(7) Uani 1 1 d .
H27A H -0.6798 -0.4807 -0.4785 0.057 Uiso 1 1 calc R
H27B H -0.5801 -0.5595 -0.4815 0.057 Uiso 1 1 calc R
C22 C -0.5473(2) -0.4288(2) -0.41172(15) 0.0371(5) Uani 1 1 d .
H22 H -0.5687 -0.4572 -0.3640 0.044 Uiso 1 1 calc R
C30 C -0.4318(2) -0.3071(2) -0.60170(15) 0.0421(6) Uani 1 1 d .
H30A H -0.3755 -0.2571 -0.5935 0.050 Uiso 1 1 calc R
H30B H -0.4547 -0.3283 -0.6502 0.050 Uiso 1 1 calc R
C18 C -0.6126(2) -0.0802(2) -0.28040(15) 0.0420(6) Uani 1 1 d .
H18A H -0.5513 -0.0862 -0.2435 0.050 Uiso 1 1 calc R
H18B H -0.6028 -0.0162 -0.3110 0.050 Uiso 1 1 calc R
C26 C -0.5725(3) -0.4289(3) -0.55339(18) 0.0641(9) Uani 1 1 d .
H26A H -0.5540 -0.4856 -0.5880 0.077 Uiso 1 1 calc R
H26B H -0.6363 -0.3913 -0.5755 0.077 Uiso 1 1 calc R

loop_
_atom_site_aniso_label
_atom_site_aniso_U_11
_atom_site_aniso_U_22
_atom_site_aniso_U_33
_atom_site_aniso_U_23
_atom_site_aniso_U_13
_atom_site_aniso_U_12
O7 0.0237(7) 0.0289(8) 0.0293(8) 0.0015(6) 0.0056(6) -0.0026(6)
O8 0.0265(7) 0.0280(8) 0.0217(7) 0.0020(6) 0.0007(6) 0.0054(6)
N4 0.0271(9) 0.0223(8) 0.0249(9) -0.0008(7) 0.0026(7) -0.0059(7)
C46 0.0227(9) 0.0247(10) 0.0195(9) 0.0019(8) -0.0029(8) -0.0013(8)
C51 0.0235(10) 0.0284(11) 0.0227(10) 0.0006(8) 0.0010(8) 0.0039(8)
C53 0.0273(11) 0.0397(13) 0.0368(12) 0.0021(10) 0.0039(9) 0.0143(10)
C47 0.0272(10) 0.0280(11) 0.0235(10) -0.0025(8) 0.0031(8) -0.0029(8)
C54 0.0309(11) 0.0295(12) 0.0392(12) 0.0014(10) 0.0060(10) 0.0069(9)
C59 0.0263(10) 0.0377(12) 0.0246(10) -0.0018(9) -0.0001(8) 0.0102(9)
C49 0.0229(9) 0.0258(10) 0.0230(10) 0.0023(8) 0.0009(8) -0.0016(8)
C52 0.0253(10) 0.0343(12) 0.0347(12) 0.0046(10) 0.0071(9) 0.0066(9)
C50 0.0241(10) 0.0345(12) 0.0262(10) 0.0010(9) -0.0024(8) 0.0043(9)
C48 0.0255(10) 0.0285(11) 0.0270(11) -0.0009(8) 0.0027(8) -0.0047(8)
C58 0.0363(12) 0.0303(12) 0.0433(14) 0.0037(10) 0.0078(10) 0.0018(10)
C57 0.0402(13) 0.0530(16) 0.0347(13) 0.0045(11) 0.0141(11) 0.0145(12)
C56 0.0592(17) 0.0579(17) 0.0329(13) -0.0106(12) -0.0008(12) 0.0258(14)
C55 0.0384(13) 0.0354(13) 0.0540(15) -0.0187(12) -0.0042(11) 0.0135(11)
C60 0.0457(16) 0.0544(18) 0.081(2) -0.0321(17) -0.0096(15) 0.0119(14)
O2 0.0272(7) 0.0232(7) 0.0224(7) -0.0002(6) -0.0006(6) 0.0039(6)
O6 0.0304(7) 0.0258(7) 0.0235(7) 0.0017(6) 0.0029(6) 0.0068(6)
O5 0.0300(7) 0.0274(8) 0.0270(7) -0.0022(6) 0.0068(6) -0.0047(6)
O1 0.0265(7) 0.0316(8) 0.0288(8) 0.0002(6) 0.0039(6) -0.0061(6)
C31 0.0227(9) 0.0238(10) 0.0214(10) -0.0013(8) -0.0021(8) -0.0021(8)
N3 0.0274(9) 0.0185(8) 0.0231(8) -0.0020(7) 0.0024(7) -0.0017(7)
C1 0.0220(9) 0.0257(10) 0.0219(9) 0.0001(8) -0.0038(8) -0.0008(8)
N1 0.0240(8) 0.0178(8) 0.0250(8) -0.0006(7) 0.0001(7) -0.0030(7)
C7 0.0183(9) 0.0236(10) 0.0268(10) -0.0011(8) 0.0023(8) -0.0013(8)
C4 0.0225(9) 0.0199(9) 0.0253(10) -0.0006(8) 0.0012(8) -0.0012(8)
C39 0.0220(9) 0.0256(10) 0.0282(10) 0.0014(8) 0.0067(8) 0.0013(8)
C12 0.0261(11) 0.0293(11) 0.0267(11) 0.0003(8) 0.0064(8) 0.0008(8)
C5 0.0213(9) 0.0204(9) 0.0284(10) -0.0008(8) 0.0001(8) -0.0022(8)
C9 0.0244(10) 0.0191(9) 0.0246(9) 0.0016(8) 0.0053(8) 0.0024(8)
C38 0.0276(10) 0.0279(11) 0.0256(10) 0.0009(8) 0.0015(8) 0.0072(9)
C35 0.0254(10) 0.0258(10) 0.0246(10) -0.0012(8) 0.0018(8) -0.0004(8)
C3 0.0236(10) 0.0225(10) 0.0268(10) -0.0020(8) 0.0032(8) -0.0028(8)
C6 0.0196(9) 0.0204(10) 0.0244(10) 0.0003(8) -0.0014(7) -0.0013(7)
C33 0.0318(11) 0.0205(10) 0.0300(11) -0.0016(8) 0.0053(9) -0.0048(8)
C2 0.0224(9) 0.0256(10) 0.0245(10) -0.0040(8) 0.0010(8) -0.0024(8)
C15 0.0251(10) 0.0271(11) 0.0374(12) -0.0013(9) 0.0030(9) 0.0007(8)
C37 0.0294(10) 0.0232(10) 0.0241(10) 0.0037(8) 0.0036(8) -0.0004(8)
C34 0.0261(10) 0.0216(10) 0.0230(10) 0.0003(8) 0.0020(8) -0.0015(8)
C8 0.0228(10) 0.0229(10) 0.0296(11) -0.0026(8) 0.0019(8) 0.0022(8)
C32 0.0289(10) 0.0214(10) 0.0247(10) -0.0010(8) 0.0017(8) 0.0001(8)
C14 0.0215(9) 0.0254(10) 0.0252(10) -0.0008(8) -0.0005(8) 0.0019(8)
C10 0.0200(9) 0.0201(9) 0.0308(11) -0.0045(8) 0.0049(8) 0.0046(7)
C36 0.0215(9) 0.0222(10) 0.0224(9) 0.0012(8) 0.0035(7) -0.0004(8)
C40 0.0302(11) 0.0252(10) 0.0281(11) 0.0022(8) 0.0031(9) 0.0113(8)
C44 0.0247(10) 0.0323(11) 0.0271(10) -0.0025(9) 0.0025(8) 0.0059(9)
C42 0.0359(12) 0.0293(11) 0.0367(12) -0.0086(10) 0.0072(9) -0.0065(9)
C43 0.0468(13) 0.0237(11) 0.0323(12) -0.0074(9) 0.0060(10) -0.0008(10)
C13 0.0285(11) 0.0306(11) 0.0414(13) -0.0055(10) 0.0037(9) 0.0024(9)
C41 0.0285(11) 0.0386(12) 0.0291(11) -0.0090(10) -0.0014(9) 0.0059(10)
C11 0.0287(10) 0.0292(11) 0.0243(10) -0.0045(9) 0.0017(8) -0.0021(9)
C45 0.0497(14) 0.0397(13) 0.0307(12) 0.0076(10) 0.0080(10) 0.0146(11)
O3 0.0257(7) 0.0286(8) 0.0309(8) 0.0006(6) 0.0032(6) -0.0040(6)
O4 0.0465(10) 0.0394(9) 0.0297(9) 0.0092(7) 0.0058(7) 0.0128(8)
C16 0.0232(10) 0.0285(11) 0.0222(10) 0.0042(8) -0.0040(8) -0.0003(8)
N2 0.0285(9) 0.0271(9) 0.0296(9) 0.0030(7) 0.0027(7) -0.0048(7)
C17 0.0388(12) 0.0272(11) 0.0318(12) 0.0052(9) -0.0004(10) -0.0054(9)
C25 0.0356(12) 0.0320(12) 0.0427(13) 0.0069(10) 0.0094(10) 0.0125(10)
C20 0.0275(11) 0.0461(14) 0.0304(12) 0.0091(10) 0.0018(9) -0.0030(10)
C23 0.0325(12) 0.0444(14) 0.0497(15) 0.0171(13) 0.0043(11) 0.0114(11)
C19 0.0319(11) 0.0330(12) 0.0293(11) 0.0082(9) 0.0043(9) -0.0042(9)
C21 0.0220(10) 0.0349(12) 0.0331(11) 0.0107(10) 0.0044(8) 0.0011(9)
C29 0.0302(11) 0.0424(14) 0.0356(12) -0.0006(10) -0.0043(9) 0.0097(10)
C24 0.0232(10) 0.0374(12) 0.0378(12) 0.0094(10) 0.0068(9) 0.0024(9)
C28 0.0468(14) 0.0290(12) 0.0373(13) -0.0033(10) 0.0039(10) -0.0067(10)
C27 0.0418(14) 0.0363(14) 0.0654(18) -0.0019(13) 0.0164(13) -0.0032(11)
C22 0.0350(12) 0.0328(12) 0.0446(14) 0.0098(11) 0.0110(10) 0.0008(10)
C30 0.0516(15) 0.0385(14) 0.0370(13) 0.0081(11) 0.0091(11) 0.0158(12)
C18 0.0509(14) 0.0364(13) 0.0401(14) 0.0016(11) 0.0122(11) -0.0181(12)
C26 0.073(2) 0.072(2) 0.0478(17) -0.0082(16) 0.0110(15) -0.0245(19)

loop_
_atom_type_symbol
_atom_type_description
_atom_type_scat_dispersion_real
_atom_type_scat_dispersion_imag
_atom_type_scat_source
C C 0.0181 0.0091 'International Tables Vol C Tables 4.2.6.8 and 6.1.1.4'
H H 0.0000 0.0000 'International Tables Vol C Tables 4.2.6.8 and 6.1.1.4'
N N 0.0311 0.0180 'International Tables Vol C Tables 4.2.6.8 and 6.1.1.4'
O O 0.0492 0.0322 'International Tables Vol C Tables 4.2.6.8 and 6.1.1.4'

loop_
_geom_angle_atom_site_label_1
_geom_angle_atom_site_label_2
_geom_angle_atom_site_label_3
_geom_angle
C59 O8 C49 107.07(15)
C46 N4 H4 122.7
C46 N4 C49 114.54(17)
C49 N4 H4 122.7
O7 C46 N4 125.92(19)
O7 C46 C47 125.30(19)
N4 C46 C47 108.78(17)
C54 C51 C52 86.17(16)
C59 C51 C54 119.79(19)
C59 C51 C52 122.61(18)
C59 C51 C50 103.07(17)
C50 C51 C54 114.15(18)
C50 C51 C52 111.10(17)
H53A C53 H53B 111.4
C54 C53 H53A 114.2
C54 C53 H53B 114.2
C52 C53 H53A 114.2
C52 C53 H53B 114.2
C52 C53 C54 86.65(16)
C46 C47 H47 110.0
C46 C47 C48 102.35(17)
C48 C47 H47 110.0
C58 C47 C46 111.24(18)
C58 C47 H47 110.0
C58 C47 C48 113.13(18)
C51 C54 C53 86.46(17)
C51 C54 H54 116.1
C53 C54 H54 116.1
C55 C54 C51 108.44(19)
C55 C54 C53 110.0(2)
C55 C54 H54 116.1
O8 C59 C51 106.92(16)
O8 C59 H59A 110.3
O8 C59 H59B 110.3
C51 C59 H59A 110.3
C51 C59 H59B 110.3
H59A C59 H59B 108.6
O8 C49 N4 110.97(16)
O8 C49 C50 104.30(16)
O8 C49 C48 109.69(17)
N4 C49 C50 113.77(18)
N4 C49 C48 101.74(16)
C50 C49 C48 116.51(17)
C51 C52 H52 115.2
C53 C52 C51 86.13(16)
C53 C52 H52 115.2
C57 C52 C51 111.56(18)
C57 C52 C53 110.2(2)
C57 C52 H52 115.2
C51 C50 H50A 110.7
C51 C50 H50B 110.7
C49 C50 C51 105.29(16)
C49 C50 H50A 110.7
C49 C50 H50B 110.7
H50A C50 H50B 108.8
C47 C48 H48A 110.8
C47 C48 H48B 110.8
C49 C48 C47 104.90(16)
C49 C48 H48A 110.8
C49 C48 H48B 110.8
H48A C48 H48B 108.8
C47 C58 H58A 109.5
C47 C58 H58B 109.5
C47 C58 H58C 109.5
H58A C58 H58B 109.5
H58A C58 H58C 109.5
H58B C58 H58C 109.5
C52 C57 H57A 109.5
C52 C57 H57B 109.5
C52 C57 C56 110.9(2)
H57A C57 H57B 108.0
C56 C57 H57A 109.5
C56 C57 H57B 109.5
C57 C56 H56A 108.9
C57 C56 H56B 108.9
H56A C56 H56B 107.7
C55 C56 C57 113.3(2)
C55 C56 H56A 108.9
C55 C56 H56B 108.9
C54 C55 C56 113.6(2)
C60 C55 C54 122.0(3)
C60 C55 C56 124.4(3)
C55 C60 H60A 120.0
C55 C60 H60B 120.0
H60A C60 H60B 120.0
C4 O2 C14 108.38(14)
C44 O6 C34 107.68(15)
O5 C31 N3 126.64(19)
O5 C31 C32 125.18(19)
N3 C31 C32 108.18(17)
C31 N3 H3 123.3
C31 N3 C34 113.47(17)
C34 N3 H3 123.3
O1 C1 N1 126.6(2)
O1 C1 C2 124.22(19)
N1 C1 C2 109.16(17)
C1 N1 H1 122.9
C1 N1 C4 114.25(16)
C4 N1 H1 122.9
C12 C7 H7 115.1
C12 C7 C6 112.08(16)
C12 C7 C8 108.79(17)
C6 C7 H7 115.1
C8 C7 H7 115.1
C8 C7 C6 87.31(15)
O2 C4 N1 111.24(15)
O2 C4 C5 103.79(16)
O2 C4 C3 108.44(16)
N1 C4 C5 113.75(16)
N1 C4 C3 101.68(16)
C5 C4 C3 118.03(17)
C38 C39 H39 115.7
C38 C39 C36 87.48(15)
C36 C39 H39 115.7
C40 C39 H39 115.7
C40 C39 C38 108.92(17)
C40 C39 C36 109.99(17)
C7 C12 H12A 109.3
C7 C12 H12B 109.3
C7 C12 C11 111.52(17)
H12A C12 H12B 108.0
C11 C12 H12A 109.3
C11 C12 H12B 109.3
C4 C5 H5A 110.9
C4 C5 H5B 110.9
C4 C5 C6 104.07(16)
H5A C5 H5B 109.0
C6 C5 H5A 110.9
C6 C5 H5B 110.9
C6 C9 H9 116.0
C8 C9 H9 116.0
C8 C9 C6 86.57(15)
C10 C9 H9 116.0
C10 C9 C6 110.13(16)
C10 C9 C8 108.43(16)
C39 C38 H38A 114.2
C39 C38 H38B 114.2
H38A C38 H38B 111.4
C37 C38 C39 86.50(15)
C37 C38 H38A 114.2
C37 C38 H38B 114.2
H35A C35 H35B 108.9
C34 C35 H35A 110.9
C34 C35 H35B 110.9
C34 C35 C36 104.32(16)
C36 C35 H35A 110.9
C36 C35 H35B 110.9
C4 C3 H3A 110.7
C4 C3 H3B 110.7
C4 C3 C2 105.15(16)
H3A C3 H3B 108.8
C2 C3 H3A 110.7
C2 C3 H3B 110.7
C7 C6 C9 85.97(15)
C5 C6 C7 114.77(16)
C5 C6 C9 113.69(17)
C14 C6 C7 121.07(17)
C14 C6 C5 102.52(16)
C14 C6 C9 119.19(16)
H33A C33 H33B 109.0
C34 C33 H33A 111.0
C34 C33 H33B 111.0
C34 C33 C32 103.88(17)
C32 C33 H33A 111.0
C32 C33 H33B 111.0
C1 C2 C3 102.49(16)
C1 C2 H2A 109.8
C1 C2 C13 110.49(17)
C3 C2 H2A 109.8
C13 C2 C3 114.16(18)
C13 C2 H2A 109.8
H15A C15 H15B 120.0
C10 C15 H15A 120.0
C10 C15 H15B 120.0
C38 C37 H37 115.3
C38 C37 C36 87.43(16)
C36 C37 H37 115.3
C42 C37 C38 108.68(18)
C42 C37 H37 115.3
C42 C37 C36 111.50(18)
O6 C34 N3 110.56(16)
O6 C34 C35 103.66(16)
O6 C34 C33 108.33(17)
N3 C34 C35 113.70(17)
N3 C34 C33 101.89(16)
C35 C34 C33 118.68(17)
C7 C8 C9 86.81(15)
C7 C8 H8A 114.2
C7 C8 H8B 114.2
C9 C8 H8A 114.2
C9 C8 H8B 114.2
H8A C8 H8B 111.3
C31 C32 C33 102.50(16)
C31 C32 H32 108.5
C31 C32 C43 112.66(18)
C33 C32 H32 108.5
C43 C32 C33 115.84(18)
C43 C32 H32 108.5
O2 C14 C6 107.94(15)
O2 C14 H14A 110.1
O2 C14 H14B 110.1
C6 C14 H14A 110.1
C6 C14 H14B 110.1
H14A C14 H14B 108.4
C9 C10 C11 114.68(17)
C15 C10 C9 123.0(2)
C15 C10 C11 122.3(2)
C39 C36 C37 85.71(15)
C35 C36 C39 114.49(16)
C35 C36 C37 114.12(17)
C44 C36 C39 119.52(17)
C44 C36 C35 102.91(16)
C44 C36 C37 120.39(18)
C39 C40 C41 114.41(19)
C45 C40 C39 122.4(2)
C45 C40 C41 123.2(2)
O6 C44 C36 107.91(16)
O6 C44 H44A 110.1
O6 C44 H44B 110.1
C36 C44 H44A 110.1
C36 C44 H44B 110.1
H44A C44 H44B 108.4
C37 C42 H42A 109.2
C37 C42 H42B 109.2
C37 C42 C41 112.10(18)
H42A C42 H42B 107.9
C41 C42 H42A 109.2
C41 C42 H42B 109.2
C32 C43 H43A 109.5
C32 C43 H43B 109.5
C32 C43 H43C 109.5
H43A C43 H43B 109.5
H43A C43 H43C 109.5
H43B C43 H43C 109.5
C2 C13 H13A 109.5
C2 C13 H13B 109.5
C2 C13 H13C 109.5
H13A C13 H13B 109.5
H13A C13 H13C 109.5
H13B C13 H13C 109.5
C40 C41 C42 114.71(18)
C40 C41 H41A 108.6
C40 C41 H41B 108.6
C42 C41 H41A 108.6
C42 C41 H41B 108.6
H41A C41 H41B 107.6
C12 C11 H11A 108.7
C12 C11 H11B 108.7
C10 C11 C12 114.12(17)
C10 C11 H11A 108.7
C10 C11 H11B 108.7
H11A C11 H11B 107.6
C40 C45 H45A 120.0
C40 C45 H45B 120.0
H45A C45 H45B 120.0
C29 O4 C19 108.15(17)
O3 C16 N2 126.2(2)
O3 C16 C17 125.1(2)
N2 C16 C17 108.70(18)
C16 N2 H2 123.1
C16 N2 C19 113.88(19)
C19 N2 H2 123.1
C16 C17 H17 108.4
C28 C17 C16 112.89(19)
C28 C17 H17 108.4
C28 C17 C18 115.7(2)
C18 C17 C16 102.67(19)
C18 C17 H17 108.4
C24 C25 C26 114.1(2)
C30 C25 C24 122.7(3)
C30 C25 C26 123.2(3)
H20A C20 H20B 108.9
C19 C20 H20A 110.8
C19 C20 H20B 110.8
C19 C20 C21 104.71(18)
C21 C20 H20A 110.8
C21 C20 H20B 110.8
H23A C23 H23B 111.4
C24 C23 H23A 114.2
C24 C23 H23B 114.2
C24 C23 C22 86.53(17)
C22 C23 H23A 114.2
C22 C23 H23B 114.2
O4 C19 N2 110.74(18)
O4 C19 C20 103.30(18)
O4 C19 C18 109.1(2)
N2 C19 C20 114.17(19)
N2 C19 C18 102.09(18)
C20 C19 C18 117.5(2)
C20 C21 C24 112.98(18)
C20 C21 C22 113.6(2)
C29 C21 C20 102.63(19)
C29 C21 C24 121.30(19)
C29 C21 C22 120.8(2)
C24 C21 C22 85.74(18)
O4 C29 C21 108.18(19)
O4 C29 H29A 110.1
O4 C29 H29B 110.1
C21 C29 H29A 110.1
C21 C29 H29B 110.1
H29A C29 H29B 108.4
C25 C24 C23 108.9(2)
C25 C24 C21 111.72(19)
C25 C24 H24 115.4
C23 C24 C21 86.76(17)
C23 C24 H24 115.4
C21 C24 H24 115.4
C17 C28 H28A 109.5
C17 C28 H28B 109.5
C17 C28 H28C 109.5
H28A C28 H28B 109.5
H28A C28 H28C 109.5
H28B C28 H28C 109.5
H27A C27 H27B 107.8
C22 C27 H27A 109.0
C22 C27 H27B 109.0
C22 C27 C26 112.8(2)
C26 C27 H27A 109.0
C26 C27 H27B 109.0
C23 C22 C21 86.56(18)
C23 C22 H22 115.3
C21 C22 H22 115.3
C27 C22 C23 109.0(2)
C27 C22 C21 111.9(2)
C27 C22 H22 115.3
C25 C30 H30A 120.0
C25 C30 H30B 120.0
H30A C30 H30B 120.0
C17 C18 C19 105.32(19)
C17 C18 H18A 110.7
C17 C18 H18B 110.7
C19 C18 H18A 110.7
C19 C18 H18B 110.7
H18A C18 H18B 108.8
C25 C26 C27 115.0(3)
C25 C26 H26A 108.5
C25 C26 H26B 108.5
C27 C26 H26A 108.5
C27 C26 H26B 108.5
H26A C26 H26B 107.5

loop_
_geom_bond_atom_site_label_1
_geom_bond_atom_site_label_2
_geom_bond_distance
O7 C46 1.233(2)
O8 C59 1.425(3)
O8 C49 1.427(2)
N4 H4 0.8600
N4 C46 1.337(3)
N4 C49 1.457(3)
C46 C47 1.525(3)
C51 C54 1.555(3)
C51 C59 1.529(3)
C51 C52 1.567(3)
C51 C50 1.541(3)
C53 H53A 0.9700
C53 H53B 0.9700
C53 C54 1.555(3)
C53 C52 1.552(3)
C47 H47 0.9800
C47 C48 1.540(3)
C47 C58 1.523(3)
C54 H54 0.9800
C54 C55 1.507(4)
C59 H59A 0.9700
C59 H59B 0.9700
C49 C50 1.526(3)
C49 C48 1.535(3)
C52 H52 0.9800
C52 C57 1.527(3)
C50 H50A 0.9700
C50 H50B 0.9700
C48 H48A 0.9700
C48 H48B 0.9700
C58 H58A 0.9600
C58 H58B 0.9600
C58 H58C 0.9600
C57 H57A 0.9700
C57 H57B 0.9700
C57 C56 1.528(4)
C56 H56A 0.9700
C56 H56B 0.9700
C56 C55 1.517(4)
C55 C60 1.320(4)
C60 H60A 0.9300
C60 H60B 0.9300
O2 C4 1.431(2)
O2 C14 1.437(2)
O6 C34 1.435(2)
O6 C44 1.428(3)
O5 C31 1.231(3)
O1 C1 1.230(3)
C31 N3 1.342(3)
C31 C32 1.528(3)
N3 H3 0.8600
N3 C34 1.461(3)
C1 N1 1.336(3)
C1 C2 1.528(3)
N1 H1 0.8600
N1 C4 1.463(3)
C7 H7 0.9800
C7 C12 1.529(3)
C7 C6 1.560(3)
C7 C8 1.546(3)
C4 C5 1.522(3)
C4 C3 1.539(3)
C39 H39 0.9800
C39 C38 1.551(3)
C39 C36 1.558(3)
C39 C40 1.507(3)
C12 H12A 0.9700
C12 H12B 0.9700
C12 C11 1.550(3)
C5 H5A 0.9700
C5 H5B 0.9700
C5 C6 1.542(3)
C9 H9 0.9800
C9 C6 1.568(3)
C9 C8 1.558(3)
C9 C10 1.502(3)
C38 H38A 0.9700
C38 H38B 0.9700
C38 C37 1.548(3)
C35 H35A 0.9700
C35 H35B 0.9700
C35 C34 1.522(3)
C35 C36 1.541(3)
C3 H3A 0.9700
C3 H3B 0.9700
C3 C2 1.540(3)
C6 C14 1.542(3)
C33 H33A 0.9700
C33 H33B 0.9700
C33 C34 1.526(3)
C33 C32 1.529(3)
C2 H2A 0.9800
C2 C13 1.532(3)
C15 H15A 0.9300
C15 H15B 0.9300
C15 C10 1.321(3)
C37 H37 0.9800
C37 C36 1.564(3)
C37 C42 1.531(3)
C8 H8A 0.9700
C8 H8B 0.9700
C32 H32 0.9800
C32 C43 1.528(3)
C14 H14A 0.9700
C14 H14B 0.9700
C10 C11 1.526(3)
C36 C44 1.536(3)
C40 C41 1.528(3)
C40 C45 1.319(3)
C44 H44A 0.9700
C44 H44B 0.9700
C42 H42A 0.9700
C42 H42B 0.9700
C42 C41 1.545(3)
C43 H43A 0.9600
C43 H43B 0.9600
C43 H43C 0.9600
C13 H13A 0.9600
C13 H13B 0.9600
C13 H13C 0.9600
C41 H41A 0.9700
C41 H41B 0.9700
C11 H11A 0.9700
C11 H11B 0.9700
C45 H45A 0.9300
C45 H45B 0.9300
O3 C16 1.231(3)
O4 C19 1.434(3)
O4 C29 1.413(3)
C16 N2 1.342(3)
C16 C17 1.528(3)
N2 H2 0.8600
N2 C19 1.456(3)
C17 H17 0.9800
C17 C28 1.515(3)
C17 C18 1.525(3)
C25 C24 1.502(4)
C25 C30 1.318(4)
C25 C26 1.516(4)
C20 H20A 0.9700
C20 H20B 0.9700
C20 C19 1.514(3)
C20 C21 1.535(3)
C23 H23A 0.9700
C23 H23B 0.9700
C23 C24 1.549(3)
C23 C22 1.551(3)
C19 C18 1.528(3)
C21 C29 1.530(3)
C21 C24 1.559(3)
C21 C22 1.563(3)
C29 H29A 0.9700
C29 H29B 0.9700
C24 H24 0.9800
C28 H28A 0.9600
C28 H28B 0.9600
C28 H28C 0.9600
C27 H27A 0.9700
C27 H27B 0.9700
C27 C22 1.519(4)
C27 C26 1.528(4)
C22 H22 0.9800
C30 H30A 0.9300
C30 H30B 0.9300
C18 H18A 0.9700
C18 H18B 0.9700
C26 H26A 0.9700
C26 H26B 0.9700

loop_
_geom_torsion_atom_site_label_1
_geom_torsion_atom_site_label_2
_geom_torsion_atom_site_label_3
_geom_torsion_atom_site_label_4
_geom_torsion
O7 C46 C47 C48 -165.61(19)
O7 C46 C47 C58 73.3(3)
O8 C49 C50 C51 25.7(2)
O8 C49 C48 C47 -90.55(19)
N4 C46 C47 C48 13.8(2)
N4 C46 C47 C58 -107.3(2)
N4 C49 C50 C51 -95.3(2)
N4 C49 C48 C47 27.0(2)
C46 N4 C49 O8 96.7(2)
C46 N4 C49 C50 -146.05(18)
C46 N4 C49 C48 -19.9(2)
C46 C47 C48 C49 -25.1(2)
C51 C54 C55 C56 -63.6(3)
C51 C54 C55 C60 116.0(3)
C51 C52 C57 C56 59.6(3)
C53 C54 C55 C56 29.4(3)
C53 C54 C55 C60 -151.1(2)
C53 C52 C57 C56 -34.2(3)
C54 C51 C59 O8 -144.5(2)
C54 C51 C52 C53 28.29(17)
C54 C51 C52 C57 -81.9(2)
C54 C51 C50 C49 125.82(19)
C54 C53 C52 C51 -28.27(16)
C54 C53 C52 C57 83.3(2)
C59 O8 C49 N4 85.5(2)
C59 O8 C49 C50 -37.4(2)
C59 O8 C49 C48 -162.84(17)
C59 C51 C54 C53 -154.0(2)
C59 C51 C54 C55 -44.1(3)
C59 C51 C52 C53 151.5(2)
C59 C51 C52 C57 41.4(3)
C59 C51 C50 C49 -5.7(2)
C49 O8 C59 C51 34.3(2)
C49 N4 C46 O7 -176.64(18)
C49 N4 C46 C47 4.0(2)
C52 C51 C54 C53 -28.23(16)
C52 C51 C54 C55 81.7(2)
C52 C51 C59 O8 109.6(2)
C52 C51 C50 C49 -138.76(18)
C52 C53 C54 C51 28.49(17)
C52 C53 C54 C55 -79.8(2)
C52 C57 C56 C55 -26.0(3)
C50 C51 C54 C53 83.2(2)
C50 C51 C54 C55 -166.92(19)
C50 C51 C59 O8 -16.4(2)
C50 C51 C52 C53 -86.1(2)
C50 C51 C52 C57 163.7(2)
C50 C49 C48 C47 151.32(18)
C48 C49 C50 C51 146.79(18)
C58 C47 C48 C49 94.7(2)
C57 C56 C55 C54 28.7(3)
C57 C56 C55 C60 -150.9(3)
O2 C4 C5 C6 35.84(19)
O2 C4 C3 C2 -90.78(18)
O5 C31 N3 C34 176.05(19)
O5 C31 C32 C33 163.79(19)
O5 C31 C32 C43 38.6(3)
O1 C1 N1 C4 -173.69(19)
O1 C1 C2 C3 -168.63(19)
O1 C1 C2 C13 69.3(3)
C31 N3 C34 O6 -92.40(19)
C31 N3 C34 C35 151.48(17)
C31 N3 C34 C33 22.6(2)
N3 C31 C32 C33 -15.9(2)
N3 C31 C32 C43 -141.06(18)
C1 N1 C4 O2 94.15(19)
C1 N1 C4 C5 -149.08(17)
C1 N1 C4 C3 -21.1(2)
N1 C1 C2 C3 11.2(2)
N1 C1 C2 C13 -110.81(19)
N1 C4 C5 C6 -85.2(2)
N1 C4 C3 C2 26.5(2)
C7 C12 C11 C10 17.6(3)
C7 C6 C14 O2 132.52(18)
C4 O2 C14 C6 20.0(2)
C4 C5 C6 C7 -156.46(17)
C4 C5 C6 C9 106.77(18)
C4 C5 C6 C14 -23.25(19)
C4 C3 C2 C1 -23.3(2)
C4 C3 C2 C13 96.2(2)
C39 C38 C37 C36 -26.71(15)
C39 C38 C37 C42 85.14(19)
C39 C36 C44 O6 -125.08(19)
C39 C40 C41 C42 -11.5(3)
C12 C7 C6 C5 163.65(17)
C12 C7 C6 C9 -82.08(18)
C12 C7 C6 C14 39.8(3)
C12 C7 C8 C9 85.14(17)
C5 C4 C3 C2 151.70(18)
C5 C6 C14 O2 3.1(2)
C9 C6 C14 O2 -123.44(18)
C9 C10 C11 C12 -17.2(2)
C38 C39 C36 C35 88.06(19)
C38 C39 C36 C37 -26.53(15)
C38 C39 C36 C44 -149.25(19)
C38 C39 C40 C41 52.4(2)
C38 C39 C40 C45 -127.5(2)
C38 C37 C36 C39 26.60(14)
C38 C37 C36 C35 -88.35(18)
C38 C37 C36 C44 148.52(18)
C38 C37 C42 C41 -54.8(2)
C35 C36 C44 O6 3.1(2)
C3 C4 C5 C6 155.81(17)
C6 C7 C12 C11 37.2(2)
C6 C7 C8 C9 -27.29(14)
C6 C9 C8 C7 27.15(14)
C6 C9 C10 C15 140.6(2)
C6 C9 C10 C11 -38.0(2)
C2 C1 N1 C4 6.5(2)
C15 C10 C11 C12 164.2(2)
C37 C36 C44 O6 131.49(19)
C37 C42 C41 C40 12.3(3)
C34 O6 C44 C36 -25.4(2)
C34 C35 C36 C39 149.81(17)
C34 C35 C36 C37 -113.65(19)
C34 C35 C36 C44 18.5(2)
C34 C33 C32 C31 28.7(2)
C34 C33 C32 C43 151.75(19)
C8 C7 C12 C11 -57.6(2)
C8 C7 C6 C5 -87.14(18)
C8 C7 C6 C9 27.13(14)
C8 C7 C6 C14 149.02(18)
C8 C9 C6 C7 -26.91(14)
C8 C9 C6 C5 88.42(18)
C8 C9 C6 C14 -150.50(18)
C8 C9 C10 C15 -126.2(2)
C8 C9 C10 C11 55.2(2)
C32 C31 N3 C34 -4.3(2)
C32 C33 C34 O6 85.76(19)
C32 C33 C34 N3 -30.8(2)
C32 C33 C34 C35 -156.53(18)
C14 O2 C4 N1 87.78(18)
C14 O2 C4 C5 -34.92(19)
C14 O2 C4 C3 -161.21(16)
C10 C9 C6 C7 81.48(17)
C10 C9 C6 C5 -163.20(16)
C10 C9 C6 C14 -42.1(2)
C10 C9 C8 C7 -82.94(17)
C36 C39 C38 C37 26.80(15)
C36 C39 C40 C41 -41.9(2)
C36 C39 C40 C45 138.1(2)
C36 C35 C34 O6 -33.9(2)
C36 C35 C34 N3 86.16(19)
C36 C35 C34 C33 -154.07(18)
C36 C37 C42 C41 39.9(3)
C40 C39 C38 C37 -83.49(18)
C40 C39 C36 C35 -162.70(17)
C40 C39 C36 C37 82.70(18)
C40 C39 C36 C44 -40.0(3)
C44 O6 C34 N3 -85.09(19)
C44 O6 C34 C35 37.1(2)
C44 O6 C34 C33 164.04(17)
C42 C37 C36 C39 -82.47(19)
C42 C37 C36 C35 162.57(17)
C42 C37 C36 C44 39.4(3)
C45 C40 C41 C42 168.5(2)
O3 C16 N2 C19 175.3(2)
O3 C16 C17 C28 41.9(3)
O3 C16 C17 C18 167.1(2)
O4 C19 C18 C17 90.5(2)
C16 N2 C19 O4 -95.6(2)
C16 N2 C19 C20 148.38(19)
C16 N2 C19 C18 20.5(3)
C16 C17 C18 C19 23.9(2)
N2 C16 C17 C28 -137.3(2)
N2 C16 C17 C18 -12.1(2)
N2 C19 C18 C17 -26.7(2)
C17 C16 N2 C19 -5.5(2)
C20 C19 C18 C17 -152.4(2)
C20 C21 C29 O4 2.5(2)
C20 C21 C24 C25 -165.2(2)
C20 C21 C24 C23 85.8(2)
C20 C21 C22 C23 -85.2(2)
C20 C21 C22 C27 165.63(19)
C19 O4 C29 C21 -24.6(3)
C19 C20 C21 C29 18.8(2)
C19 C20 C21 C24 151.14(19)
C19 C20 C21 C22 -113.3(2)
C21 C20 C19 O4 -33.5(2)
C21 C20 C19 N2 86.8(2)
C21 C20 C19 C18 -153.7(2)
C29 O4 C19 N2 -86.3(2)
C29 O4 C19 C20 36.3(2)
C29 O4 C19 C18 162.06(19)
C29 C21 C24 C25 -42.8(3)
C29 C21 C24 C23 -151.8(2)
C29 C21 C22 C23 152.2(2)
C29 C21 C22 C27 43.1(3)
C24 C25 C26 C27 -12.0(4)
C24 C23 C22 C21 -28.21(19)
C24 C23 C22 C27 83.8(2)
C24 C21 C29 O4 -124.7(2)
C24 C21 C22 C23 28.04(18)
C24 C21 C22 C27 -81.1(2)
C28 C17 C18 C19 147.3(2)
C22 C23 C24 C25 -83.6(2)
C22 C23 C24 C21 28.28(19)
C22 C21 C29 O4 130.2(2)
C22 C21 C24 C25 81.0(2)
C22 C21 C24 C23 -28.06(19)
C22 C27 C26 C25 11.9(4)
C30 C25 C24 C23 -127.1(2)
C30 C25 C24 C21 138.8(2)
C30 C25 C26 C27 168.6(3)
C26 C25 C24 C23 53.5(3)
C26 C25 C24 C21 -40.6(3)
C26 C27 C22 C23 -53.4(3)
C26 C27 C22 C21 40.6(3)
